data_4062507
loop_
_publ_author_name
'Holliday, Bradley J.'
'Ulmann, Pirmin A.'
'Mirkin, Chad A.'
'Stern, Charlotte L.'
'Zakharov, Lev N.'
'Rheingold, Arnold L.'

_publ_section_title
;
 A Systematic Study of the Role of Ligand Structure in the Formation
 of Homobinuclear Rhodium Macrocycles Formed via the Weak-Link
 Approach
;
_journal_name_full Organometallics
_journal_paper_doi 10.1021/om030611a
_journal_year 2004
_chemical_formula_moiety 'C84 H96 O4 P4 Rh2, 2(B F4), 6(C H2 Cl2), C4 H10 O'
_chemical_formula_sum 'C94 H118 B2 Cl12 F8 O5 P4 Rh2'
_chemical_formula_weight 2256.72
_space_group_IT_number 15
_symmetry_cell_setting monoclinic
_symmetry_space_group_name_Hall '-I 2ya'
_symmetry_space_group_name_H-M 'I 1 2/a 1'
_cell_angle_alpha 90.00
_cell_angle_beta 94.6390(10)
_cell_angle_gamma 90.00
_cell_formula_units_Z 4
_cell_length_a 23.097(2)
_cell_length_b 14.5217(12)
_cell_length_c 28.715(4)
_cell_measurement_temperature 150(2)
_cell_volume 9599.7(17)
_diffrn_ambient_temperature 150(2)
_exptl_crystal_density_diffrn 1.561
_cod_depositor_comments
;
The following automatic conversions were performed:
'_symmetry_cell_setting' value 'Monoclinic' changed to 'monoclinic'
according to '/home/saulius/struct/CIF-dictionaries/cif_core.dic'
dictionary named 'cif_core.dic' version 2.4.1 from 2010-06-29.

Automatic conversion script
Id: cif_fix_enum 1527 2010-12-29 10:47:43Z saulius 
;
_cod_original_sg_symbol_H-M 'I 2/a'
_cod_database_code 4062507

loop_
_symmetry_equiv_pos_as_xyz
'x, y, z'
'-x+1/2, y, -z'
'x+1/2, y+1/2, z+1/2'
'-x+1, y+1/2, -z+1/2'
'-x, -y, -z'
'x-1/2, -y, z'
'-x+1/2, -y+1/2, -z+1/2'
'x, -y+1/2, z+1/2'

loop_
_atom_site_label
_atom_site_type_symbol
_atom_site_fract_x
_atom_site_fract_y
_atom_site_fract_z
_atom_site_U_iso_or_equiv
_atom_site_adp_type
_atom_site_occupancy
_atom_site_symmetry_multiplicity
_atom_site_calc_flag
_atom_site_refinement_flags
_atom_site_disorder_assembly
_atom_site_disorder_group
Rh1 Rh 0.327738(11) 0.275818(19) 0.125024(9) 0.01995(9) Uani 1 1 d . . .
P1 P 0.40647(4) 0.26646(7) 0.17513(3) 0.0227(2) Uani 1 1 d . . .
P2 P 0.37433(4) 0.28788(7) 0.05878(3) 0.0229(2) Uani 1 1 d . . .
O1 O 0.20843(11) 0.38300(18) 0.06528(8) 0.0266(6) Uani 1 1 d . . .
O2 O 0.28594(10) 0.17484(18) 0.21896(8) 0.0270(5) Uani 1 1 d . . .
C1 C 0.25005(15) 0.3803(3) 0.14402(12) 0.0240(7) Uani 1 1 d . . .
C2 C 0.23019(14) 0.3326(3) 0.10256(12) 0.0232(7) Uani 1 1 d . . .
C3 C 0.23218(14) 0.2355(2) 0.10018(12) 0.0227(7) Uani 1 1 d . . .
H3A H 0.2249 0.2059 0.0688 0.027 Uiso 1 1 calc R . .
C4 C 0.24768(15) 0.1776(2) 0.13932(12) 0.0236(7) Uani 1 1 d . . .
C5 C 0.27040(15) 0.2255(3) 0.17917(13) 0.0254(7) Uani 1 1 d . . .
C6 C 0.27222(15) 0.3233(3) 0.18073(12) 0.0241(7) Uani 1 1 d . . .
H6A H 0.2918 0.3533 0.2092 0.029 Uiso 1 1 calc R . .
C7 C 0.24551(18) 0.4860(3) 0.14882(14) 0.0319(9) Uani 1 1 d . . .
C8 C 0.2808(2) 0.5352(3) 0.11266(16) 0.0413(10) Uani 1 1 d . . .
H8A H 0.2662 0.5166 0.0811 0.062 Uiso 1 1 calc R . .
H8B H 0.3219 0.5182 0.1181 0.062 Uiso 1 1 calc R . .
H8C H 0.2768 0.6020 0.1160 0.062 Uiso 1 1 calc R . .
C9 C 0.2701(2) 0.5165(3) 0.19803(15) 0.0431(11) Uani 1 1 d . . .
H9A H 0.2668 0.5836 0.2007 0.065 Uiso 1 1 calc R . .
H9B H 0.3110 0.4985 0.2029 0.065 Uiso 1 1 calc R . .
H9C H 0.2480 0.4869 0.2216 0.065 Uiso 1 1 calc R . .
C10 C 0.18107(18) 0.5131(3) 0.14201(17) 0.0432(11) Uani 1 1 d . . .
H10A H 0.1651 0.4942 0.1108 0.065 Uiso 1 1 calc R . .
H10B H 0.1774 0.5800 0.1452 0.065 Uiso 1 1 calc R . .
H10C H 0.1596 0.4824 0.1657 0.065 Uiso 1 1 calc R . .
C11 C 0.23598(17) 0.0735(3) 0.13805(14) 0.0319(9) Uani 1 1 d . . .
C12 C 0.2137(2) 0.0419(3) 0.08878(15) 0.0405(10) Uani 1 1 d . . .
H12A H 0.2436 0.0531 0.0671 0.061 Uiso 1 1 calc R . .
H12B H 0.1785 0.0766 0.0785 0.061 Uiso 1 1 calc R . .
H12C H 0.2046 -0.0240 0.0893 0.061 Uiso 1 1 calc R . .
C13 C 0.29026(18) 0.0165(3) 0.15365(16) 0.0379(10) Uani 1 1 d . . .
H13A H 0.3207 0.0285 0.1326 0.057 Uiso 1 1 calc R . .
H13B H 0.2804 -0.0491 0.1528 0.057 Uiso 1 1 calc R . .
H13C H 0.3043 0.0339 0.1856 0.057 Uiso 1 1 calc R . .
C14 C 0.18767(18) 0.0551(3) 0.17111(15) 0.0370(10) Uani 1 1 d . . .
H14A H 0.2009 0.0750 0.2028 0.056 Uiso 1 1 calc R . .
H14B H 0.1789 -0.0110 0.1713 0.056 Uiso 1 1 calc R . .
H14C H 0.1526 0.0894 0.1602 0.056 Uiso 1 1 calc R . .
C15 C 0.15934(15) 0.3472(3) 0.03589(12) 0.0268(8) Uani 1 1 d . . .
H15A H 0.1275 0.3929 0.0334 0.032 Uiso 1 1 calc R . .
H15B H 0.1447 0.2901 0.0497 0.032 Uiso 1 1 calc R . .
C16 C 0.17953(15) 0.3272(3) -0.01218(12) 0.0268(8) Uani 1 1 d . . .
H16A H 0.2104 0.2798 -0.0084 0.032 Uiso 1 1 calc R . .
H16C H 0.1977 0.3840 -0.0233 0.032 Uiso 1 1 calc R . .
C17 C 0.33761(16) 0.2030(3) 0.24772(13) 0.0290(8) Uani 1 1 d . . .
H17A H 0.3402 0.1671 0.2771 0.035 Uiso 1 1 calc R . .
H17B H 0.3341 0.2689 0.2559 0.035 Uiso 1 1 calc R . .
C18 C 0.39270(16) 0.1891(3) 0.22359(12) 0.0256(7) Uani 1 1 d . . .
H18A H 0.3926 0.1251 0.2116 0.031 Uiso 1 1 calc R . .
H18B H 0.4259 0.1943 0.2475 0.031 Uiso 1 1 calc R . .
C19 C 0.42725(15) 0.3754(3) 0.20312(13) 0.0256(8) Uani 1 1 d . . .
C20 C 0.43444(18) 0.4512(3) 0.17458(15) 0.0364(9) Uani 1 1 d . . .
H20A H 0.4284 0.4449 0.1416 0.044 Uiso 1 1 calc R . .
C21 C 0.4503(2) 0.5361(3) 0.19377(17) 0.0473(11) Uani 1 1 d . . .
H21A H 0.4568 0.5867 0.1739 0.057 Uiso 1 1 calc R . .
C22 C 0.4568(2) 0.5473(3) 0.24178(18) 0.0514(12) Uani 1 1 d . . .
H22A H 0.4670 0.6055 0.2551 0.062 Uiso 1 1 calc R . .
C23 C 0.4484(2) 0.4731(4) 0.26982(17) 0.0568(14) Uani 1 1 d . . .
H23A H 0.4517 0.4810 0.3028 0.068 Uiso 1 1 calc R . .
C24 C 0.4349(2) 0.3866(3) 0.25133(15) 0.0443(11) Uani 1 1 d . . .
H24A H 0.4310 0.3355 0.2715 0.053 Uiso 1 1 calc R . .
C25 C 0.47464(16) 0.2173(3) 0.15816(13) 0.0287(8) Uani 1 1 d . . .
C26 C 0.52799(18) 0.2604(3) 0.16801(15) 0.0371(10) Uani 1 1 d . . .
H26A H 0.5301 0.3175 0.1843 0.045 Uiso 1 1 calc R . .
C27 C 0.5783(2) 0.2197(4) 0.15399(18) 0.0529(13) Uani 1 1 d . . .
H27A H 0.6148 0.2487 0.1609 0.063 Uiso 1 1 calc R . .
C28 C 0.5750(2) 0.1380(4) 0.13028(17) 0.0535(14) Uani 1 1 d . . .
H28A H 0.6092 0.1121 0.1194 0.064 Uiso 1 1 calc R . .
C29 C 0.5227(2) 0.0925(3) 0.12192(16) 0.0468(12) Uani 1 1 d . . .
H29A H 0.5211 0.0341 0.1069 0.056 Uiso 1 1 calc R . .
C30 C 0.47223(19) 0.1332(3) 0.13575(14) 0.0346(9) Uani 1 1 d . . .
H30A H 0.4360 0.1029 0.1297 0.042 Uiso 1 1 calc R . .
C31 C 0.39815(16) 0.1818(3) 0.03214(13) 0.0266(8) Uani 1 1 d . . .
C32 C 0.43680(17) 0.1788(3) -0.00277(14) 0.0343(9) Uani 1 1 d . . .
H32A H 0.4547 0.2339 -0.0122 0.041 Uiso 1 1 calc R . .
C33 C 0.44916(19) 0.0965(3) -0.02364(15) 0.0412(11) Uani 1 1 d . . .
H33A H 0.4762 0.0951 -0.0469 0.049 Uiso 1 1 calc R . .
C34 C 0.4227(2) 0.0162(3) -0.01114(15) 0.0424(11) Uani 1 1 d . . .
H34A H 0.4311 -0.0402 -0.0260 0.051 Uiso 1 1 calc R . .
C35 C 0.3837(2) 0.0176(3) 0.02323(16) 0.0423(10) Uani 1 1 d . . .
H35A H 0.3654 -0.0377 0.0320 0.051 Uiso 1 1 calc R . .
C36 C 0.37153(18) 0.1001(3) 0.04469(14) 0.0352(9) Uani 1 1 d . . .
H36A H 0.3448 0.1011 0.0682 0.042 Uiso 1 1 calc R . .
C37 C 0.43330(15) 0.3702(3) 0.05655(12) 0.0269(8) Uani 1 1 d . . .
C38 C 0.42024(18) 0.4636(3) 0.05216(13) 0.0336(9) Uani 1 1 d . . .
H38A H 0.3810 0.4819 0.0452 0.040 Uiso 1 1 calc R . .
C39 C 0.4626(2) 0.5299(3) 0.05761(15) 0.0422(11) Uani 1 1 d . . .
H39A H 0.4529 0.5933 0.0545 0.051 Uiso 1 1 calc R . .
C40 C 0.5207(2) 0.5026(4) 0.06788(16) 0.0481(12) Uani 1 1 d . . .
H40A H 0.5503 0.5478 0.0726 0.058 Uiso 1 1 calc R . .
C41 C 0.53460(19) 0.4121(4) 0.07104(16) 0.0466(12) Uani 1 1 d . . .
H41A H 0.5741 0.3945 0.0775 0.056 Uiso 1 1 calc R . .
C42 C 0.49157(16) 0.3440(3) 0.06497(13) 0.0344(9) Uani 1 1 d . . .
H42A H 0.5019 0.2807 0.0666 0.041 Uiso 1 1 calc R . .
B1 B 0.0537(3) 0.2477(4) 0.1338(2) 0.0465(13) Uani 1 1 d . . .
F1 F 0.1112(2) 0.2701(4) 0.1353(2) 0.136(2) Uani 1 1 d . . .
F2 F 0.04669(19) 0.1534(2) 0.13464(11) 0.0872(12) Uani 1 1 d . . .
F3 F 0.03067(15) 0.2853(2) 0.17213(10) 0.0630(9) Uani 1 1 d . . .
F4 F 0.02509(19) 0.2835(2) 0.09389(11) 0.0860(12) Uani 1 1 d . . .

loop_
_atom_site_aniso_label
_atom_site_aniso_U_11
_atom_site_aniso_U_22
_atom_site_aniso_U_33
_atom_site_aniso_U_23
_atom_site_aniso_U_13
_atom_site_aniso_U_12
Rh1 0.01891(14) 0.02918(15) 0.01147(14) -0.00138(11) -0.00049(9) -0.00063(12)
P1 0.0224(4) 0.0319(5) 0.0135(4) -0.0008(4) -0.0008(3) 0.0005(4)
P2 0.0194(4) 0.0354(5) 0.0137(4) -0.0008(4) -0.0003(3) -0.0011(4)
O1 0.0254(13) 0.0380(14) 0.0156(13) 0.0019(11) -0.0038(10) -0.0012(11)
O2 0.0236(13) 0.0396(14) 0.0172(13) 0.0051(11) -0.0012(10) -0.0009(11)
C1 0.0213(17) 0.0334(19) 0.0174(18) -0.0032(15) 0.0029(13) 0.0003(15)
C2 0.0153(16) 0.039(2) 0.0146(17) -0.0001(15) -0.0004(12) 0.0024(15)
C3 0.0188(16) 0.0346(19) 0.0144(16) -0.0032(15) 0.0005(12) 0.0021(15)
C4 0.0251(18) 0.0266(18) 0.0185(18) -0.0034(14) -0.0013(14) -0.0014(15)
C5 0.0210(17) 0.038(2) 0.0175(17) 0.0023(16) 0.0032(13) -0.0040(16)
C6 0.0208(17) 0.037(2) 0.0139(17) -0.0016(15) -0.0015(13) 0.0024(15)
C7 0.041(2) 0.033(2) 0.0204(19) -0.0036(16) -0.0024(16) 0.0051(18)
C8 0.057(3) 0.032(2) 0.035(2) 0.0036(19) 0.004(2) -0.009(2)
C9 0.059(3) 0.040(2) 0.029(2) -0.0116(19) -0.009(2) 0.005(2)
C10 0.038(2) 0.049(3) 0.042(3) -0.007(2) -0.0033(19) 0.017(2)
C11 0.034(2) 0.037(2) 0.024(2) 0.0010(17) -0.0029(16) -0.0032(17)
C12 0.048(3) 0.044(2) 0.027(2) -0.0045(19) -0.0090(18) -0.008(2)
C13 0.041(2) 0.034(2) 0.039(2) -0.0013(19) 0.0042(19) 0.0003(19)
C14 0.032(2) 0.048(2) 0.032(2) 0.0023(19) 0.0032(17) -0.0119(19)
C15 0.0214(17) 0.044(2) 0.0144(17) -0.0029(15) -0.0015(13) 0.0050(16)
C16 0.0202(17) 0.047(2) 0.0124(17) -0.0034(16) -0.0022(13) -0.0015(16)
C17 0.0286(19) 0.044(2) 0.0129(17) 0.0059(15) -0.0054(14) -0.0006(16)
C18 0.0251(18) 0.0337(18) 0.0174(18) 0.0013(15) -0.0026(14) -0.0030(15)
C19 0.0195(17) 0.036(2) 0.0212(18) -0.0030(15) 0.0011(13) -0.0009(15)
C20 0.043(2) 0.039(2) 0.026(2) 0.0000(18) -0.0031(17) -0.0076(19)
C21 0.055(3) 0.043(2) 0.043(3) -0.001(2) -0.001(2) -0.014(2)
C22 0.060(3) 0.049(3) 0.044(3) -0.017(2) 0.002(2) -0.014(2)
C23 0.084(4) 0.061(3) 0.025(2) -0.016(2) 0.003(2) -0.023(3)
C24 0.059(3) 0.050(3) 0.023(2) -0.0046(19) -0.0034(19) -0.012(2)
C25 0.0274(19) 0.040(2) 0.0177(18) 0.0044(16) -0.0025(14) 0.0084(17)
C26 0.028(2) 0.051(3) 0.031(2) 0.0046(19) -0.0034(16) 0.0036(18)
C27 0.027(2) 0.089(4) 0.042(3) 0.014(3) -0.0005(19) 0.006(2)
C28 0.050(3) 0.075(4) 0.038(3) 0.016(3) 0.013(2) 0.031(3)
C29 0.058(3) 0.054(3) 0.030(2) 0.009(2) 0.011(2) 0.026(2)
C30 0.042(2) 0.038(2) 0.024(2) 0.0001(17) 0.0023(17) 0.0066(18)
C31 0.0253(18) 0.036(2) 0.0177(18) -0.0046(16) -0.0011(14) 0.0029(16)
C32 0.033(2) 0.048(2) 0.021(2) 0.0016(18) 0.0014(16) 0.0068(19)
C33 0.041(2) 0.059(3) 0.024(2) -0.002(2) 0.0047(17) 0.023(2)
C34 0.048(3) 0.050(3) 0.028(2) -0.011(2) -0.0057(19) 0.018(2)
C35 0.056(3) 0.038(2) 0.032(2) -0.0032(19) 0.001(2) 0.003(2)
C36 0.034(2) 0.045(2) 0.026(2) -0.0067(18) -0.0011(16) -0.0015(19)
C37 0.0223(18) 0.042(2) 0.0168(18) 0.0064(16) 0.0017(13) -0.0044(16)
C38 0.036(2) 0.047(2) 0.0174(19) 0.0019(17) 0.0011(15) -0.0065(19)
C39 0.049(3) 0.051(3) 0.027(2) 0.002(2) 0.0040(19) -0.017(2)
C40 0.041(3) 0.069(3) 0.035(3) 0.004(2) 0.008(2) -0.022(2)
C41 0.028(2) 0.077(3) 0.036(3) -0.003(2) 0.0032(18) -0.015(2)
C42 0.0250(19) 0.056(3) 0.021(2) 0.0058(18) -0.0015(15) -0.0050(18)
B1 0.051(3) 0.058(3) 0.029(3) 0.006(2) 0.001(2) 0.015(3)
F1 0.064(3) 0.188(5) 0.161(5) 0.015(4) 0.036(3) 0.004(3)
F2 0.156(4) 0.063(2) 0.0431(19) 0.0039(16) 0.006(2) 0.024(2)
F3 0.091(2) 0.069(2) 0.0293(15) -0.0010(14) 0.0114(15) 0.0224(17)
F4 0.148(4) 0.077(2) 0.0302(17) 0.0059(16) -0.0129(19) 0.046(2)

loop_
_geom_bond_atom_site_label_1
_geom_bond_atom_site_label_2
_geom_bond_distance
_geom_bond_site_symmetry_2
_geom_bond_publ_flag
Rh1 P1 2.2299(10) . ?
Rh1 C6 2.239(3) . ?
Rh1 C5 2.245(3) . ?
Rh1 P2 2.2668(9) . ?
Rh1 C3 2.338(3) . ?
Rh1 C4 2.397(4) . ?
Rh1 C2 2.437(3) . ?
Rh1 C1 2.445(3) . ?
P1 C19 1.821(4) . ?
P1 C25 1.830(4) . ?
P1 C18 1.837(4) . ?
P2 C37 1.817(4) . ?
P2 C31 1.825(4) . ?
P2 C16 1.842(4) 2 ?
O1 C2 1.359(4) . ?
O1 C15 1.454(4) . ?
O2 C5 1.382(4) . ?
O2 C17 1.454(4) . ?
C1 C6 1.404(5) . ?
C1 C2 1.421(5) . ?
C1 C7 1.545(5) . ?
C2 C3 1.412(5) . ?
C3 C4 1.426(5) . ?
C4 C5 1.404(5) . ?
C4 C11 1.535(5) . ?
C5 C6 1.422(5) . ?
C7 C10 1.537(6) . ?
C7 C9 1.545(6) . ?
C7 C8 1.547(6) . ?
C11 C12 1.536(6) . ?
C11 C13 1.538(6) . ?
C11 C14 1.546(5) . ?
C15 C16 1.520(5) . ?
C16 P2 1.842(4) 2 ?
C17 C18 1.511(5) . ?
C19 C20 1.391(5) . ?
C19 C24 1.391(5) . ?
C20 C21 1.387(6) . ?
C21 C22 1.384(7) . ?
C22 C23 1.368(7) . ?
C23 C24 1.389(6) . ?
C25 C30 1.380(5) . ?
C25 C26 1.390(6) . ?
C26 C27 1.391(6) . ?
C27 C28 1.368(7) . ?
C28 C29 1.381(7) . ?
C29 C30 1.393(6) . ?
C31 C32 1.396(5) . ?
C31 C36 1.396(6) . ?
C32 C33 1.377(6) . ?
C33 C34 1.379(7) . ?
C34 C35 1.389(6) . ?
C35 C36 1.386(6) . ?
C37 C38 1.393(6) . ?
C37 C42 1.400(5) . ?
C38 C39 1.373(6) . ?
C39 C40 1.407(7) . ?
C40 C41 1.354(7) . ?
C41 C42 1.403(6) . ?
B1 F1 1.365(7) . ?
B1 F3 1.374(6) . ?
B1 F4 1.376(6) . ?
B1 F2 1.380(7) . ?
